data_7017386
loop_
_publ_author_name
'Hill, Michael S.'
'Kociok-K\"ohn, Gabriele'
'Macdougall, Dugald J.'
'Mahon, Mary F.'
'Weetman, Catherine'

_publ_section_title
;
 Magnesium hydrides and the dearomatisation of pyridine and quinoline
 derivatives.
;
_journal_issue 46
_journal_name_full 'Dalton transactions (Cambridge, England : 2003)'
_journal_page_first 12500
_journal_page_last 12509
_journal_paper_doi 10.1039/c1dt11235j
_journal_volume 40
_journal_year 2011
_chemical_formula_moiety 'C72 H102 Mg2 N8 O2'
_chemical_formula_sum 'C72 H102 Mg2 N8 O2'
_chemical_formula_weight 1160.24
_chemical_name_systematic
;
?
;
_space_group_IT_number 14
_symmetry_cell_setting monoclinic
_symmetry_space_group_name_Hall '-P 2yn'
_symmetry_space_group_name_H-M 'P 1 21/n 1'
_atom_sites_solution_hydrogens geom
_atom_sites_solution_primary direct
_atom_sites_solution_secondary difmap
_audit_creation_method SHELXL-97
_cell_angle_alpha 90.00
_cell_angle_beta 95.414(3)
_cell_angle_gamma 90.00
_cell_formula_units_Z 2
_cell_length_a 14.1320(7)
_cell_length_b 13.7311(5)
_cell_length_c 17.9409(11)
_cell_measurement_reflns_used 28556
_cell_measurement_temperature 150(2)
_cell_measurement_theta_max 25.028
_cell_measurement_theta_min 2.910
_cell_volume 3465.9(3)
_computing_cell_refinement 'HKL Scalepack (Otwinski & Minor, 1997)'
_computing_data_collection 'Collect (Nonius BV, 1997-2000)'
_computing_data_reduction
;
DENZO-SCALEPACK Z. Otwinowski and W. Minor, "
Processing of X-ray Diffraction Data Collected in Oscillation Mode ",
Methods in Enzymology, Volume 276: Macromolecular Crystallography,
part A, p.307-326, 1997,C.W. Carter, Jr. & R. M. Sweet, Eds., Academic Press.
;
_computing_molecular_graphics 'ORTEP3 for Windows - Farrugia, L. J. J. Appl. Crystallogr. 1997, 30, 565'
_computing_publication_material
;
'WinGX publication routines, Farrugia,
L. J., J. Appl. Crystallogr., 1999, 32, 837-838
;
_computing_structure_refinement
;
SHELXL97 -Program for Crystal Structure Analysis (Release 97-2).
Sheldrick, G.M., Institut f\"ur Anorganische Chemie der Universit\"at,
Tammanstrasse 4, D-3400 G\"ottingen, Germany, 1998
;
_computing_structure_solution
;
SIR97- Altomare A., Burla M.C., Camalli M., Cascarano G.L., Giacovazzo C. ,
Guagliardi A., Moliterni A.G.G., Polidori G.,Spagna R.
(1999) J. Appl. Cryst. 32, 115-119
;
_diffrn_ambient_temperature 150(2)
_diffrn_measured_fraction_theta_full 0.967
_diffrn_measured_fraction_theta_max 0.967
_diffrn_measurement_device_type 'Nonius Kappa CCD'
_diffrn_measurement_method '145 1.9 degree images with \w scans'
_diffrn_radiation_monochromator graphite
_diffrn_radiation_source 'fine-focus sealed tube'
_diffrn_radiation_type MoK\a
_diffrn_radiation_wavelength 0.71073
_diffrn_reflns_av_R_equivalents 0.1851
_diffrn_reflns_av_sigmaI/netI 0.1155
_diffrn_reflns_limit_h_max 16
_diffrn_reflns_limit_h_min -16
_diffrn_reflns_limit_k_max 16
_diffrn_reflns_limit_k_min -16
_diffrn_reflns_limit_l_max 21
_diffrn_reflns_limit_l_min -20
_diffrn_reflns_number 24351
_diffrn_reflns_theta_full 25.15
_diffrn_reflns_theta_max 25.15
_diffrn_reflns_theta_min 4.68
_diffrn_standards_decay_% 0
_diffrn_standards_number 0
_exptl_absorpt_coefficient_mu 0.083
_exptl_absorpt_correction_type none
_exptl_crystal_colour 'pale yellow'
_exptl_crystal_density_diffrn 1.112
_exptl_crystal_density_method 'not measured'
_exptl_crystal_description block
_exptl_crystal_F_000 1260
_exptl_crystal_size_max 0.30
_exptl_crystal_size_mid 0.30
_exptl_crystal_size_min 0.15
_refine_diff_density_max 0.320
_refine_diff_density_min -0.423
_refine_diff_density_rms 0.066
_refine_ls_extinction_method none
_refine_ls_goodness_of_fit_ref 1.070
_refine_ls_hydrogen_treatment constr
_refine_ls_matrix_type full
_refine_ls_number_parameters 391
_refine_ls_number_reflns 6008
_refine_ls_number_restraints 0
_refine_ls_restrained_S_all 1.070
_refine_ls_R_factor_all 0.1291
_refine_ls_R_factor_gt 0.0845
_refine_ls_shift/su_max 0.000
_refine_ls_shift/su_mean 0.000
_refine_ls_structure_factor_coef Fsqd
_refine_ls_weighting_details 'calc w=1/[\s^2^(Fo^2^)+(0.1021P)^2^+2.7472P] where P=(Fo^2^+2Fc^2^)/3'
_refine_ls_weighting_scheme calc
_refine_ls_wR_factor_gt 0.2027
_refine_ls_wR_factor_ref 0.2394
_reflns_number_gt 3927
_reflns_number_total 6008
_reflns_threshold_expression >2sigma(I)
_cod_data_source_file c1dt11235j.txt
_cod_data_source_block 12-h11msh5
_cod_database_code 7017386

loop_
_symmetry_equiv_pos_as_xyz
'x, y, z'
'-x+1/2, y+1/2, -z+1/2'
'-x, -y, -z'
'x-1/2, -y-1/2, z-1/2'

loop_
_atom_site_label
_atom_site_type_symbol
_atom_site_fract_x
_atom_site_fract_y
_atom_site_fract_z
_atom_site_U_iso_or_equiv
_atom_site_adp_type
_atom_site_occupancy
_atom_site_symmetry_multiplicity
_atom_site_calc_flag
_atom_site_refinement_flags
Mg1 Mg 0.89241(8) 0.02941(8) 0.04048(7) 0.0369(3) Uani 1 1 d .
O1 O 0.99407(19) -0.05710(17) 0.01194(16) 0.0498(7) Uani 1 1 d .
N1 N 0.7716(2) -0.0605(2) 0.05451(17) 0.0379(7) Uani 1 1 d .
N2 N 0.7988(2) 0.1470(2) 0.01405(17) 0.0367(7) Uani 1 1 d .
N3 N 0.9332(2) 0.0593(2) 0.15728(18) 0.0422(7) Uani 1 1 d .
N4 N 1.0230(2) 0.0864(2) 0.38672(19) 0.0471(8) Uani 1 1 d .
C1 C 0.6935(3) -0.0237(3) 0.0781(2) 0.0402(8) Uani 1 1 d .
C2 C 0.6155(3) -0.0895(3) 0.1024(3) 0.0555(11) Uani 1 1 d .
H2A H 0.5755 -0.1119 0.0581 0.083 Uiso 1 1 calc R
H2B H 0.5765 -0.0531 0.1352 0.083 Uiso 1 1 calc R
H2C H 0.6441 -0.1458 0.1294 0.083 Uiso 1 1 calc R
C3 C 0.6733(3) 0.0770(2) 0.0805(2) 0.0420(9) Uani 1 1 d .
H3 H 0.6226 0.0946 0.1090 0.050 Uiso 1 1 calc R
C4 C 0.7177(2) 0.1547(2) 0.0465(2) 0.0389(8) Uani 1 1 d .
C5 C 0.6665(3) 0.2516(3) 0.0472(2) 0.0466(9) Uani 1 1 d .
H5A H 0.7085 0.3003 0.0729 0.070 Uiso 1 1 calc R
H5B H 0.6091 0.2445 0.0735 0.070 Uiso 1 1 calc R
H5C H 0.6487 0.2728 -0.0044 0.070 Uiso 1 1 calc R
C6 C 0.7741(2) -0.1647(2) 0.0438(2) 0.0375(8) Uani 1 1 d .
C7 C 0.7319(3) -0.2050(3) -0.0231(2) 0.0433(9) Uani 1 1 d .
C8 C 0.6849(3) -0.1401(3) -0.0851(2) 0.0469(9) Uani 1 1 d .
H8 H 0.6659 -0.0777 -0.0619 0.056 Uiso 1 1 calc R
C9 C 0.7566(4) -0.1167(3) -0.1403(3) 0.0613(12) Uani 1 1 d .
H9A H 0.8116 -0.0838 -0.1141 0.092 Uiso 1 1 calc R
H9B H 0.7272 -0.0739 -0.1796 0.092 Uiso 1 1 calc R
H9C H 0.7773 -0.1771 -0.1628 0.092 Uiso 1 1 calc R
C10 C 0.5962(3) -0.1858(4) -0.1261(3) 0.0770(15) Uani 1 1 d .
H10A H 0.5689 -0.1409 -0.1648 0.115 Uiso 1 1 calc R
H10B H 0.5494 -0.1989 -0.0904 0.115 Uiso 1 1 calc R
H10C H 0.6135 -0.2470 -0.1496 0.115 Uiso 1 1 calc R
C11 C 0.7394(3) -0.3048(3) -0.0346(2) 0.0471(9) Uani 1 1 d .
H11 H 0.7130 -0.3322 -0.0806 0.057 Uiso 1 1 calc R
C12 C 0.7846(3) -0.3649(3) 0.0195(3) 0.0505(10) Uani 1 1 d .
H12 H 0.7889 -0.4329 0.0108 0.061 Uiso 1 1 calc R
C13 C 0.8234(3) -0.3253(3) 0.0866(2) 0.0479(10) Uani 1 1 d .
H13 H 0.8534 -0.3669 0.1240 0.057 Uiso 1 1 calc R
C14 C 0.8192(2) -0.2252(3) 0.1001(2) 0.0406(8) Uani 1 1 d .
C15 C 0.8642(3) -0.1852(3) 0.1739(2) 0.0470(9) Uani 1 1 d .
H15 H 0.8558 -0.1128 0.1726 0.056 Uiso 1 1 calc R
C16 C 0.9693(3) -0.2054(4) 0.1842(3) 0.0688(13) Uani 1 1 d .
H16A H 0.9799 -0.2758 0.1884 0.103 Uiso 1 1 calc R
H16B H 0.9972 -0.1732 0.2298 0.103 Uiso 1 1 calc R
H16C H 0.9993 -0.1803 0.1410 0.103 Uiso 1 1 calc R
C17 C 0.8152(4) -0.2241(4) 0.2414(3) 0.0748(14) Uani 1 1 d .
H17A H 0.7465 -0.2134 0.2327 0.112 Uiso 1 1 calc R
H17B H 0.8401 -0.1895 0.2869 0.112 Uiso 1 1 calc R
H17C H 0.8280 -0.2939 0.2474 0.112 Uiso 1 1 calc R
C18 C 0.8238(2) 0.2307(2) -0.0296(2) 0.0389(8) Uani 1 1 d .
C19 C 0.8781(2) 0.3064(3) 0.0050(2) 0.0411(9) Uani 1 1 d .
C20 C 0.9157(3) 0.3045(3) 0.0873(2) 0.0442(9) Uani 1 1 d .
H20 H 0.8820 0.2505 0.1114 0.053 Uiso 1 1 calc R
C21 C 1.0205(3) 0.2808(3) 0.0967(3) 0.0598(11) Uani 1 1 d .
H21A H 1.0319 0.2202 0.0701 0.090 Uiso 1 1 calc R
H21B H 1.0413 0.2728 0.1501 0.090 Uiso 1 1 calc R
H21C H 1.0563 0.3339 0.0761 0.090 Uiso 1 1 calc R
C22 C 0.8954(3) 0.3987(3) 0.1292(3) 0.0579(11) Uani 1 1 d .
H22A H 0.9313 0.4525 0.1097 0.087 Uiso 1 1 calc R
H22B H 0.9146 0.3903 0.1828 0.087 Uiso 1 1 calc R
H22C H 0.8272 0.4133 0.1219 0.087 Uiso 1 1 calc R
C23 C 0.9002(3) 0.3863(3) -0.0395(2) 0.0461(9) Uani 1 1 d .
H23 H 0.9376 0.4380 -0.0173 0.055 Uiso 1 1 calc R
C24 C 0.8690(3) 0.3910(3) -0.1142(2) 0.0502(10) Uani 1 1 d .
H24 H 0.8831 0.4467 -0.1427 0.060 Uiso 1 1 calc R
C25 C 0.8171(3) 0.3153(3) -0.1481(2) 0.0498(10) Uani 1 1 d .
H25 H 0.7971 0.3183 -0.2001 0.060 Uiso 1 1 calc R
C26 C 0.7937(3) 0.2334(2) -0.1063(2) 0.0401(8) Uani 1 1 d .
C27 C 0.7370(3) 0.1498(3) -0.1452(2) 0.0484(9) Uani 1 1 d .
H27 H 0.7578 0.0890 -0.1177 0.058 Uiso 1 1 calc R
C28 C 0.6323(4) 0.1581(5) -0.1410(4) 0.092(2) Uani 1 1 d .
H28A H 0.6090 0.2183 -0.1657 0.137 Uiso 1 1 calc R
H28B H 0.6188 0.1592 -0.0884 0.137 Uiso 1 1 calc R
H28C H 0.6004 0.1021 -0.1662 0.137 Uiso 1 1 calc R
C29 C 0.7582(3) 0.1352(3) -0.2263(2) 0.0537(10) Uani 1 1 d .
H29A H 0.7309 0.0732 -0.2449 0.081 Uiso 1 1 calc R
H29B H 0.8271 0.1343 -0.2290 0.081 Uiso 1 1 calc R
H29C H 0.7300 0.1886 -0.2571 0.081 Uiso 1 1 calc R
C30 C 1.0203(3) 0.0366(3) 0.1863(2) 0.0479(10) Uani 1 1 d .
H30 H 1.0628 0.0118 0.1529 0.058 Uiso 1 1 calc R
C31 C 1.0545(3) 0.0455(3) 0.2601(2) 0.0499(10) Uani 1 1 d .
H31 H 1.1185 0.0288 0.2758 0.060 Uiso 1 1 calc R
C32 C 0.9936(3) 0.0799(3) 0.3123(2) 0.0415(9) Uani 1 1 d .
C33 C 0.9019(3) 0.1066(3) 0.2823(2) 0.0445(9) Uani 1 1 d .
H33 H 0.8580 0.1327 0.3140 0.053 Uiso 1 1 calc R
C34 C 0.8754(3) 0.0949(3) 0.2072(2) 0.0440(9) Uani 1 1 d .
H34 H 0.8125 0.1129 0.1889 0.053 Uiso 1 1 calc R
C35 C 1.1130(3) 0.0471(3) 0.4155(3) 0.0550(10) Uani 1 1 d .
H35A H 1.1167 -0.0215 0.4009 0.082 Uiso 1 1 calc R
H35B H 1.1196 0.0521 0.4703 0.082 Uiso 1 1 calc R
H35C H 1.1642 0.0838 0.3952 0.082 Uiso 1 1 calc R
C36 C 0.9577(3) 0.1224(3) 0.4382(2) 0.0550(11) Uani 1 1 d .
H36A H 0.9403 0.1898 0.4254 0.083 Uiso 1 1 calc R
H36B H 0.9884 0.1197 0.4895 0.083 Uiso 1 1 calc R
H36C H 0.9004 0.0818 0.4345 0.083 Uiso 1 1 calc R

loop_
_atom_site_aniso_label
_atom_site_aniso_U_11
_atom_site_aniso_U_22
_atom_site_aniso_U_33
_atom_site_aniso_U_23
_atom_site_aniso_U_13
_atom_site_aniso_U_12
Mg1 0.0459(7) 0.0293(6) 0.0370(7) 0.0001(5) 0.0127(5) -0.0002(5)
O1 0.0536(15) 0.0364(14) 0.0633(19) -0.0012(12) 0.0258(13) 0.0034(12)
N1 0.0414(16) 0.0298(14) 0.0441(18) 0.0035(13) 0.0130(13) 0.0012(12)
N2 0.0400(15) 0.0292(14) 0.0424(17) 0.0014(12) 0.0121(13) -0.0007(12)
N3 0.0484(18) 0.0351(15) 0.0448(19) -0.0015(13) 0.0131(14) -0.0004(13)
N4 0.0489(18) 0.0489(19) 0.044(2) -0.0069(15) 0.0059(14) 0.0089(14)
C1 0.0430(19) 0.0365(19) 0.043(2) 0.0037(16) 0.0126(16) -0.0004(15)
C2 0.053(2) 0.039(2) 0.080(3) 0.006(2) 0.035(2) 0.0013(17)
C3 0.0414(19) 0.0351(18) 0.053(2) 0.0003(16) 0.0212(17) 0.0034(15)
C4 0.0412(19) 0.0326(17) 0.045(2) -0.0001(15) 0.0132(16) 0.0053(14)
C5 0.051(2) 0.0364(19) 0.055(2) 0.0013(17) 0.0193(18) 0.0057(16)
C6 0.0356(17) 0.0347(18) 0.044(2) 0.0026(15) 0.0130(15) -0.0012(14)
C7 0.0428(19) 0.0358(18) 0.054(2) 0.0029(17) 0.0190(17) -0.0022(15)
C8 0.052(2) 0.042(2) 0.047(2) -0.0015(17) 0.0097(18) -0.0001(17)
C9 0.081(3) 0.057(3) 0.048(3) 0.006(2) 0.017(2) 0.002(2)
C10 0.063(3) 0.078(3) 0.088(4) 0.012(3) -0.002(3) -0.007(3)
C11 0.052(2) 0.0360(19) 0.056(3) -0.0065(18) 0.0180(19) -0.0056(16)
C12 0.056(2) 0.0303(18) 0.068(3) -0.0035(19) 0.019(2) -0.0005(16)
C13 0.050(2) 0.0349(19) 0.060(3) 0.0083(18) 0.0137(19) 0.0033(16)
C14 0.0415(19) 0.0376(19) 0.045(2) 0.0047(16) 0.0148(16) -0.0013(15)
C15 0.058(2) 0.0381(19) 0.047(2) 0.0085(17) 0.0132(18) -0.0046(17)
C16 0.061(3) 0.067(3) 0.078(4) 0.003(3) 0.002(2) -0.001(2)
C17 0.088(3) 0.089(4) 0.049(3) 0.007(2) 0.017(2) -0.023(3)
C18 0.0385(18) 0.0309(17) 0.050(2) 0.0066(15) 0.0166(16) 0.0040(14)
C19 0.0432(19) 0.0347(18) 0.047(2) 0.0016(16) 0.0138(16) 0.0015(15)
C20 0.052(2) 0.0315(18) 0.051(2) -0.0028(16) 0.0108(18) -0.0030(15)
C21 0.056(2) 0.056(3) 0.067(3) -0.002(2) 0.004(2) -0.002(2)
C22 0.073(3) 0.043(2) 0.059(3) -0.007(2) 0.016(2) 0.001(2)
C23 0.051(2) 0.0331(19) 0.055(3) 0.0004(17) 0.0122(18) -0.0060(16)
C24 0.057(2) 0.039(2) 0.056(3) 0.0101(18) 0.019(2) -0.0020(17)
C25 0.057(2) 0.044(2) 0.051(3) 0.0049(18) 0.0170(19) -0.0030(18)
C26 0.048(2) 0.0305(17) 0.044(2) 0.0006(15) 0.0127(16) 0.0008(15)
C27 0.059(2) 0.045(2) 0.042(2) 0.0004(17) 0.0093(18) -0.0075(18)
C28 0.065(3) 0.115(5) 0.098(5) -0.052(4) 0.027(3) -0.029(3)
C29 0.066(3) 0.050(2) 0.045(2) -0.0018(19) 0.008(2) -0.0010(19)
C30 0.047(2) 0.050(2) 0.049(2) -0.0082(18) 0.0179(18) 0.0018(17)
C31 0.045(2) 0.056(2) 0.050(3) -0.0103(19) 0.0102(18) 0.0087(18)
C32 0.046(2) 0.0355(18) 0.045(2) -0.0024(16) 0.0116(17) 0.0041(15)
C33 0.049(2) 0.045(2) 0.040(2) -0.0002(16) 0.0106(17) 0.0059(17)
C34 0.048(2) 0.042(2) 0.043(2) 0.0011(16) 0.0100(17) 0.0072(16)
C35 0.064(3) 0.049(2) 0.051(3) -0.0029(19) 0.005(2) 0.0051(19)
C36 0.063(3) 0.064(3) 0.040(2) -0.0043(19) 0.0124(19) 0.006(2)

loop_
_atom_type_symbol
_atom_type_description
_atom_type_scat_dispersion_real
_atom_type_scat_dispersion_imag
_atom_type_scat_source
C C 0.0033 0.0016 'International Tables Vol C Tables 4.2.6.8 and 6.1.1.4'
H H 0.0000 0.0000 'International Tables Vol C Tables 4.2.6.8 and 6.1.1.4'
N N 0.0061 0.0033 'International Tables Vol C Tables 4.2.6.8 and 6.1.1.4'
O O 0.0106 0.0060 'International Tables Vol C Tables 4.2.6.8 and 6.1.1.4'
Mg Mg 0.0486 0.0363 'International Tables Vol C Tables 4.2.6.8 and 6.1.1.4'

loop_
_geom_angle_atom_site_label_1
_geom_angle_atom_site_label_2
_geom_angle_atom_site_label_3
_geom_angle
_geom_angle_site_symmetry_1
_geom_angle_site_symmetry_3
O1 Mg1 O1 49.14(13) . 3_755
O1 Mg1 N2 149.27(13) . .
O1 Mg1 N2 105.44(11) 3_755 .
O1 Mg1 N1 107.00(11) . .
O1 Mg1 N1 149.44(13) 3_755 .
N2 Mg1 N1 88.70(11) . .
O1 Mg1 N3 103.46(13) . .
O1 Mg1 N3 105.77(13) 3_755 .
N2 Mg1 N3 100.17(12) . .
N1 Mg1 N3 97.94(12) . .
O1 Mg1 Mg1 24.59(7) . 3_755
O1 Mg1 Mg1 24.55(7) 3_755 3_755
N2 Mg1 Mg1 128.22(9) . 3_755
N1 Mg1 Mg1 129.37(9) . 3_755
N3 Mg1 Mg1 106.11(10) . 3_755
O1 O1 Mg1 65.52(16) 3_755 .
O1 O1 Mg1 65.34(16) 3_755 3_755
Mg1 O1 Mg1 130.86(13) . 3_755
C1 N1 C6 117.0(3) . .
C1 N1 Mg1 121.1(2) . .
C6 N1 Mg1 121.7(2) . .
C4 N2 C18 115.7(3) . .
C4 N2 Mg1 120.5(2) . .
C18 N2 Mg1 123.1(2) . .
C30 N3 C34 114.7(3) . .
C30 N3 Mg1 119.2(2) . .
C34 N3 Mg1 125.9(3) . .
C32 N4 C35 120.5(3) . .
C32 N4 C36 119.5(3) . .
C35 N4 C36 119.6(3) . .
N1 C1 C3 124.2(3) . .
N1 C1 C2 121.0(3) . .
C3 C1 C2 114.8(3) . .
C1 C2 H2A 109.5 . .
C1 C2 H2B 109.5 . .
H2A C2 H2B 109.5 . .
C1 C2 H2C 109.5 . .
H2A C2 H2C 109.5 . .
H2B C2 H2C 109.5 . .
C4 C3 C1 129.1(3) . .
C4 C3 H3 115.5 . .
C1 C3 H3 115.5 . .
N2 C4 C3 124.3(3) . .
N2 C4 C5 120.2(3) . .
C3 C4 C5 115.5(3) . .
C4 C5 H5A 109.5 . .
C4 C5 H5B 109.5 . .
H5A C5 H5B 109.5 . .
C4 C5 H5C 109.5 . .
H5A C5 H5C 109.5 . .
H5B C5 H5C 109.5 . .
C7 C6 C14 120.4(3) . .
C7 C6 N1 119.4(3) . .
C14 C6 N1 120.2(3) . .
C11 C7 C6 118.9(4) . .
C11 C7 C8 120.0(4) . .
C6 C7 C8 120.9(3) . .
C9 C8 C7 109.1(3) . .
C9 C8 C10 109.9(4) . .
C7 C8 C10 113.1(3) . .
C9 C8 H8 108.2 . .
C7 C8 H8 108.2 . .
C10 C8 H8 108.2 . .
C8 C9 H9A 109.5 . .
C8 C9 H9B 109.5 . .
H9A C9 H9B 109.5 . .
C8 C9 H9C 109.5 . .
H9A C9 H9C 109.5 . .
H9B C9 H9C 109.5 . .
C8 C10 H10A 109.5 . .
C8 C10 H10B 109.5 . .
H10A C10 H10B 109.5 . .
C8 C10 H10C 109.5 . .
H10A C10 H10C 109.5 . .
H10B C10 H10C 109.5 . .
C12 C11 C7 121.3(4) . .
C12 C11 H11 119.3 . .
C7 C11 H11 119.3 . .
C11 C12 C13 119.6(4) . .
C11 C12 H12 120.2 . .
C13 C12 H12 120.2 . .
C12 C13 C14 121.1(4) . .
C12 C13 H13 119.5 . .
C14 C13 H13 119.5 . .
C13 C14 C6 118.6(4) . .
C13 C14 C15 119.1(3) . .
C6 C14 C15 122.3(3) . .
C16 C15 C14 111.6(4) . .
C16 C15 C17 110.5(4) . .
C14 C15 C17 112.1(3) . .
C16 C15 H15 107.5 . .
C14 C15 H15 107.5 . .
C17 C15 H15 107.5 . .
C15 C16 H16A 109.5 . .
C15 C16 H16B 109.5 . .
H16A C16 H16B 109.5 . .
C15 C16 H16C 109.5 . .
H16A C16 H16C 109.5 . .
H16B C16 H16C 109.5 . .
C15 C17 H17A 109.5 . .
C15 C17 H17B 109.5 . .
H17A C17 H17B 109.5 . .
C15 C17 H17C 109.5 . .
H17A C17 H17C 109.5 . .
H17B C17 H17C 109.5 . .
C19 C18 C26 121.2(3) . .
C19 C18 N2 119.9(3) . .
C26 C18 N2 118.8(3) . .
C18 C19 C23 117.9(4) . .
C18 C19 C20 122.9(3) . .
C23 C19 C20 119.2(3) . .
C21 C20 C19 111.2(3) . .
C21 C20 C22 110.7(4) . .
C19 C20 C22 113.3(3) . .
C21 C20 H20 107.1 . .
C19 C20 H20 107.1 . .
C22 C20 H20 107.1 . .
C20 C21 H21A 109.5 . .
C20 C21 H21B 109.5 . .
H21A C21 H21B 109.5 . .
C20 C21 H21C 109.5 . .
H21A C21 H21C 109.5 . .
H21B C21 H21C 109.5 . .
C20 C22 H22A 109.5 . .
C20 C22 H22B 109.5 . .
H22A C22 H22B 109.5 . .
C20 C22 H22C 109.5 . .
H22A C22 H22C 109.5 . .
H22B C22 H22C 109.5 . .
C24 C23 C19 121.5(4) . .
C24 C23 H23 119.3 . .
C19 C23 H23 119.3 . .
C23 C24 C25 120.2(4) . .
C23 C24 H24 119.9 . .
C25 C24 H24 119.9 . .
C24 C25 C26 120.5(4) . .
C24 C25 H25 119.7 . .
C26 C25 H25 119.7 . .
C18 C26 C25 118.6(3) . .
C18 C26 C27 121.7(3) . .
C25 C26 C27 119.6(4) . .
C28 C27 C29 110.0(4) . .
C28 C27 C26 113.5(4) . .
C29 C27 C26 113.2(3) . .
C28 C27 H27 106.6 . .
C29 C27 H27 106.6 . .
C26 C27 H27 106.6 . .
C27 C28 H28A 109.5 . .
C27 C28 H28B 109.5 . .
H28A C28 H28B 109.5 . .
C27 C28 H28C 109.5 . .
H28A C28 H28C 109.5 . .
H28B C28 H28C 109.5 . .
C27 C29 H29A 109.5 . .
C27 C29 H29B 109.5 . .
H29A C29 H29B 109.5 . .
C27 C29 H29C 109.5 . .
H29A C29 H29C 109.5 . .
H29B C29 H29C 109.5 . .
N3 C30 C31 126.0(3) . .
N3 C30 H30 117.0 . .
C31 C30 H30 117.0 . .
C30 C31 C32 119.2(4) . .
C30 C31 H31 120.4 . .
C32 C31 H31 120.4 . .
N4 C32 C33 123.0(3) . .
N4 C32 C31 121.5(3) . .
C33 C32 C31 115.5(4) . .
C34 C33 C32 120.2(3) . .
C34 C33 H33 119.9 . .
C32 C33 H33 119.9 . .
N3 C34 C33 124.3(4) . .
N3 C34 H34 117.8 . .
C33 C34 H34 117.8 . .
N4 C35 H35A 109.5 . .
N4 C35 H35B 109.5 . .
H35A C35 H35B 109.5 . .
N4 C35 H35C 109.5 . .
H35A C35 H35C 109.5 . .
H35B C35 H35C 109.5 . .
N4 C36 H36A 109.5 . .
N4 C36 H36B 109.5 . .
H36A C36 H36B 109.5 . .
N4 C36 H36C 109.5 . .
H36A C36 H36C 109.5 . .
H36B C36 H36C 109.5 . .

loop_
_geom_bond_atom_site_label_1
_geom_bond_atom_site_label_2
_geom_bond_distance
_geom_bond_site_symmetry_2
Mg1 O1 1.969(3) .
Mg1 O1 1.972(3) 3_755
Mg1 N2 2.112(3) .
Mg1 N1 2.141(3) .
Mg1 N3 2.160(3) .
Mg1 Mg1 3.584(2) 3_755
O1 O1 1.638(5) 3_755
O1 Mg1 1.972(3) 3_755
N1 C1 1.320(4) .
N1 C6 1.444(4) .
N2 C4 1.338(4) .
N2 C18 1.454(4) .
N3 C30 1.328(5) .
N3 C34 1.358(5) .
N4 C32 1.363(5) .
N4 C35 1.432(5) .
N4 C36 1.452(5) .
C1 C3 1.413(5) .
C1 C2 1.521(5) .
C2 H2A 0.9800 .
C2 H2B 0.9800 .
C2 H2C 0.9800 .
C3 C4 1.405(5) .
C3 H3 0.9500 .
C4 C5 1.515(5) .
C5 H5A 0.9800 .
C5 H5B 0.9800 .
C5 H5C 0.9800 .
C6 C7 1.403(5) .
C6 C14 1.412(5) .
C7 C11 1.392(5) .
C7 C8 1.527(6) .
C8 C9 1.517(6) .
C8 C10 1.527(6) .
C8 H8 1.0000 .
C9 H9A 0.9800 .
C9 H9B 0.9800 .
C9 H9C 0.9800 .
C10 H10A 0.9800 .
C10 H10B 0.9800 .
C10 H10C 0.9800 .
C11 C12 1.384(6) .
C11 H11 0.9500 .
C12 C13 1.385(6) .
C12 H12 0.9500 .
C13 C14 1.399(5) .
C13 H13 0.9500 .
C14 C15 1.517(6) .
C15 C16 1.505(6) .
C15 C17 1.546(6) .
C15 H15 1.0000 .
C16 H16A 0.9800 .
C16 H16B 0.9800 .
C16 H16C 0.9800 .
C17 H17A 0.9800 .
C17 H17B 0.9800 .
C17 H17C 0.9800 .
C18 C19 1.401(5) .
C18 C26 1.401(6) .
C19 C23 1.409(5) .
C19 C20 1.522(6) .
C20 C21 1.511(6) .
C20 C22 1.537(5) .
C20 H20 1.0000 .
C21 H21A 0.9800 .
C21 H21B 0.9800 .
C21 H21C 0.9800 .
C22 H22A 0.9800 .
C22 H22B 0.9800 .
C22 H22C 0.9800 .
C23 C24 1.373(6) .
C23 H23 0.9500 .
C24 C25 1.380(6) .
C24 H24 0.9500 .
C25 C26 1.409(5) .
C25 H25 0.9500 .
C26 C27 1.530(5) .
C27 C28 1.493(6) .
C27 C29 1.526(6) .
C27 H27 1.0000 .
C28 H28A 0.9800 .
C28 H28B 0.9800 .
C28 H28C 0.9800 .
C29 H29A 0.9800 .
C29 H29B 0.9800 .
C29 H29C 0.9800 .
C30 C31 1.370(6) .
C30 H30 0.9500 .
C31 C32 1.413(5) .
C31 H31 0.9500 .
C32 C33 1.405(5) .
C33 C34 1.373(6) .
C33 H33 0.9500 .
C34 H34 0.9500 .
C35 H35A 0.9800 .
C35 H35B 0.9800 .
C35 H35C 0.9800 .
C36 H36A 0.9800 .
C36 H36B 0.9800 .
C36 H36C 0.9800 .
